data_7051342
_journal_name_full 'New Journal of Chemistry'
_journal_paper_doi 10.1039/b004641h
_journal_year 2000
_chemical_formula_sum 'C4 H12 Br N2'
_chemical_formula_weight 168.07
_space_group_IT_number 14
_symmetry_cell_setting monoclinic
_symmetry_space_group_name_Hall '-P 2ybc'
_symmetry_space_group_name_H-M 'P 1 21/c 1'
_cell_angle_alpha 90.00
_cell_angle_beta 100.24(3)
_cell_angle_gamma 90.00
_cell_formula_units_Z 4
_cell_length_a 5.9645(12)
_cell_length_b 12.573(3)
_cell_length_c 9.4371(19)
_cell_measurement_temperature 100(2)
_cell_volume 696.4(2)
_diffrn_ambient_temperature 100(2)
_exptl_crystal_density_diffrn 1.603
_cod_depositor_comments
;
The following automatic conversions were performed:
'_symmetry_cell_setting' value 'Monoclinic' changed to 'monoclinic'
according to '/home/saulius/struct/CIF-dictionaries/cif_core.dic'
dictionary named 'cif_core.dic' version 2.4.1 from 2010-06-29.

Automatic conversion script
Id: cif_fix_enum 1527 2010-12-29 10:47:43Z saulius 
;
_cod_original_sg_symbol_H-M 'P 21/c'
_cod_database_code 7051342

loop_
_symmetry_equiv_pos_as_xyz
'x, y, z'
'-x, y+1/2, -z+1/2'
'-x, -y, -z'
'x, -y-1/2, z-1/2'

loop_
_atom_site_label
_atom_site_type_symbol
_atom_site_fract_x
_atom_site_fract_y
_atom_site_fract_z
_atom_site_U_iso_or_equiv
_atom_site_adp_type
_atom_site_occupancy
_atom_site_symmetry_multiplicity
_atom_site_calc_flag
_atom_site_refinement_flags
_atom_site_disorder_assembly
_atom_site_disorder_group
Br1 Br 0.87373(4) 0.38516(2) 0.20500(3) 0.01667(15) Uani 1 1 d . . .
N1 N 1.8434(4) 0.75505(19) 0.0069(2) 0.0145(5) Uani 1 1 d . . .
H13 H 1.927(6) 0.796(3) 0.080(4) 0.040(10) Uiso 1 1 d . . .
H12 H 1.934(5) 0.729(2) -0.042(3) 0.010(7) Uiso 1 1 d . . .
H11 H 1.767(6) 0.801(3) -0.038(4) 0.031(10) Uiso 1 1 d . . .
N2 N 1.5579(4) 0.58628(18) 0.3461(2) 0.0123(4) Uani 1 1 d . . .
H21 H 1.646(5) 0.541(3) 0.319(3) 0.015(8) Uiso 1 1 d . . .
C1 C 1.7163(5) 0.6672(2) 0.0657(3) 0.0175(6) Uani 1 1 d . . .
H1B H 1.636(7) 0.621(3) -0.016(5) 0.037(11) Uiso 1 1 d . . .
H1A H 1.840(6) 0.624(2) 0.135(4) 0.015(8) Uiso 1 1 d . . .
C4 C 1.4226(4) 0.5244(2) 0.4351(3) 0.0149(5) Uani 1 1 d . . .
H4B H 1.337(5) 0.467(3) 0.381(3) 0.020(8) Uiso 1 1 d . . .
H4A H 1.307(6) 0.574(3) 0.467(3) 0.019(8) Uiso 1 1 d . . .
C2 C 1.5303(5) 0.7130(2) 0.1389(3) 0.0150(5) Uani 1 1 d . . .
H2B H 1.414(5) 0.748(2) 0.072(3) 0.008(7) Uiso 1 1 d . . .
H2A H 1.579(5) 0.767(2) 0.198(3) 0.011(7) Uiso 1 1 d . . .
C3 C 1.4080(5) 0.6297(2) 0.2160(3) 0.0155(6) Uani 1 1 d . . .
H3B H 1.354(6) 0.571(3) 0.153(4) 0.026(9) Uiso 1 1 d . . .
H3A H 1.279(6) 0.665(3) 0.249(4) 0.023(8) Uiso 1 1 d . . .

loop_
_atom_site_aniso_label
_atom_site_aniso_U_11
_atom_site_aniso_U_22
_atom_site_aniso_U_33
_atom_site_aniso_U_23
_atom_site_aniso_U_13
_atom_site_aniso_U_12
Br1 0.0168(2) 0.0188(2) 0.01437(19) -0.00032(9) 0.00264(12) 0.00360(9)
N1 0.0163(11) 0.0168(12) 0.0103(10) 0.0013(9) 0.0024(9) 0.0034(10)
N2 0.0128(11) 0.0129(10) 0.0116(10) 0.0023(8) 0.0033(8) 0.0008(9)
C1 0.0184(14) 0.0179(14) 0.0170(12) 0.0012(10) 0.0054(11) 0.0009(10)
C4 0.0156(13) 0.0143(12) 0.0145(12) 0.0031(10) 0.0022(10) -0.0026(11)
C2 0.0174(13) 0.0157(13) 0.0115(12) 0.0025(10) 0.0011(10) 0.0000(10)
C3 0.0119(13) 0.0197(14) 0.0142(13) 0.0038(10) 0.0005(10) 0.0001(10)

loop_
_geom_bond_atom_site_label_1
_geom_bond_atom_site_label_2
_geom_bond_distance
_geom_bond_site_symmetry_2
_geom_bond_publ_flag
N1 C1 1.501(3) . ?
N2 C4 1.485(3) . ?
N2 C3 1.488(3) . ?
C1 C2 1.521(4) . ?
C4 C4 1.525(5) 3_866 ?
C2 C3 1.532(4) . ?
